data_4508386
loop_
_publ_author_name
'Ivanova, Bojidarka'
'Spiteller, Michael'

_publ_section_title
;
 On the application of the organic barbiturates as NLO materials
;
_journal_name_full 'Crystal Growth and Design'
_journal_page_first 2470
_journal_page_last 2474
_journal_paper_doi 10.1021/cg100284r
_journal_volume 10
_journal_year 2010
_chemical_absolute_configuration rmad
_chemical_formula_moiety 'C11 H12 N2 O3, 2(O)'
_chemical_formula_sum 'C11 H12 N2 O5'
_chemical_formula_weight 252.23
_space_group_IT_number 4
_symmetry_cell_setting monoclinic
_symmetry_space_group_name_Hall 'P 2yb'
_symmetry_space_group_name_H-M 'P 1 21 1'
_atom_sites_solution_hydrogens geom
_atom_sites_solution_primary direct
_atom_sites_solution_secondary difmap
_audit_creation_method SHELXL-97
_cell_angle_alpha 90.00
_cell_angle_beta 93.791(15)
_cell_angle_gamma 90.00
_cell_formula_units_Z 2
_cell_length_a 8.004(4)
_cell_length_b 5.427(4)
_cell_length_c 13.896(8)
_cell_measurement_temperature 300(2)
_cell_volume 602.3(6)
_computing_cell_refinement 'Bruker SAINT'
_computing_data_collection 'Bruker GIS'
_computing_data_reduction 'Bruker SAINT'
_computing_molecular_graphics 'Bruker APEX2'
_computing_structure_refinement 'SHELXL-97 (Sheldrick, 2008)'
_computing_structure_solution 'SHELXS-97 (Sheldrick, 2008)'
_diffrn_ambient_temperature 300(2)
_diffrn_measured_fraction_theta_full 0.845
_diffrn_measured_fraction_theta_max 0.845
_diffrn_measurement_device_type 'Bruker SMART X2S'
_diffrn_measurement_method '\w scans'
_diffrn_radiation_monochromator 'doubly curved silicon crystal'
_diffrn_radiation_source 'micro-focus sealed tube'
_diffrn_radiation_type MoK\a
_diffrn_radiation_wavelength 0.71073
_diffrn_reflns_av_R_equivalents 0.1090
_diffrn_reflns_av_sigmaI/netI 0.1039
_diffrn_reflns_limit_h_max 6
_diffrn_reflns_limit_h_min -8
_diffrn_reflns_limit_k_max 6
_diffrn_reflns_limit_k_min -6
_diffrn_reflns_limit_l_max 8
_diffrn_reflns_limit_l_min -16
_diffrn_reflns_number 1941
_diffrn_reflns_theta_full 25.08
_diffrn_reflns_theta_max 25.08
_diffrn_reflns_theta_min 1.47
_exptl_absorpt_coefficient_mu 0.111
_exptl_absorpt_correction_T_max 0.9802
_exptl_absorpt_correction_T_min 0.9661
_exptl_absorpt_correction_type multi-scan
_exptl_crystal_colour yellow
_exptl_crystal_density_diffrn 1.391
_exptl_crystal_density_method 'not measured'
_exptl_crystal_description plate
_exptl_crystal_F_000 264
_exptl_crystal_size_max 0.13
_exptl_crystal_size_mid 0.11
_exptl_crystal_size_min 0.09
_refine_diff_density_max 0.563
_refine_diff_density_min -0.464
_refine_diff_density_rms 0.112
_refine_ls_abs_structure_details 'Flack H D (1983), Acta Cryst. A39, 876-881'
_refine_ls_abs_structure_Flack 2(5)
_refine_ls_extinction_coef 0.02(3)
_refine_ls_extinction_expression Fc^*^=kFc[1+0.001xFc^2^\l^3^/sin(2\q)]^-1/4^
_refine_ls_extinction_method SHELXL
_refine_ls_goodness_of_fit_ref 1.087
_refine_ls_hydrogen_treatment constr
_refine_ls_matrix_type full
_refine_ls_number_parameters 160
_refine_ls_number_reflns 1661
_refine_ls_number_restraints 1
_refine_ls_restrained_S_all 1.086
_refine_ls_R_factor_all 0.1412
_refine_ls_R_factor_gt 0.1187
_refine_ls_shift/su_max 0.012
_refine_ls_shift/su_mean 0.003
_refine_ls_structure_factor_coef Fsqd
_refine_ls_weighting_details 'calc w=1/[\s^2^(Fo^2^)+(0.2000P)^2^+0.0000P] where P=(Fo^2^+2Fc^2^)/3'
_refine_ls_weighting_scheme calc
_refine_ls_wR_factor_gt 0.2867
_refine_ls_wR_factor_ref 0.3096
_reflns_number_gt 1128
_reflns_number_total 1661
_reflns_threshold_expression >2sigma(I)
_cod_data_source_file Struct-29.cif
_cod_data_source_block bi29c
_cod_depositor_comments
;
The following automatic conversions were performed:

'_symmetry_cell_setting' value 'Monoclinic' changed to 'monoclinic'
according to the built-in table from CIF Core dictionary named
'cif_core.dic' version 2.4.1 from 2010-06-29.

Automatic conversion script
Id: cif_fix_values 1891 2012-01-12 08:04:46Z andrius 
;
_cod_original_sg_symbol_H-M 'P 21'
_cod_database_code 4508386

loop_
_symmetry_equiv_pos_as_xyz
'x, y, z'
'-x, y+1/2, -z'

loop_
_atom_site_label
_atom_site_type_symbol
_atom_site_fract_x
_atom_site_fract_y
_atom_site_fract_z
_atom_site_U_iso_or_equiv
_atom_site_adp_type
_atom_site_occupancy
_atom_site_symmetry_multiplicity
_atom_site_calc_flag
_atom_site_refinement_flags
N2 N 0.7169(8) 0.2790(13) 0.5630(4) 0.0379(16) Uani 1 1 d .
H2A H 0.6721 0.2971 0.5031 0.057 Uiso 1 1 calc R
H2B H 0.7178 0.1201 0.5788 0.057 Uiso 1 1 calc R
H2C H 0.8212 0.3366 0.5667 0.057 Uiso 1 1 calc R
O3 O 0.4894(8) 0.8107(13) 0.6096(4) 0.0553(17) Uani 1 1 d .
C4 C 0.4333(12) 0.4643(18) 0.8333(5) 0.051(3) Uani 1 1 d .
C3 C 0.6201(11) 0.6859(16) 0.6081(5) 0.038(2) Uani 1 1 d .
C2 C 0.3110(12) 0.284(2) 0.8099(5) 0.049(2) Uani 1 1 d .
H2 H 0.3331 0.1601 0.7661 0.059 Uiso 1 1 calc R
C1 C 0.6160(10) 0.4179(14) 0.6304(5) 0.036(2) Uani 1 1 d .
H1 H 0.5000 0.3593 0.6242 0.044 Uiso 1 1 calc R
O2 O 0.7600(9) 0.7733(12) 0.5884(4) 0.0590(18) Uani 1 1 d .
C11 C 0.2457(18) 0.668(3) 0.9384(7) 0.077(4) Uani 1 1 d .
H11 H 0.2230 0.7967 0.9798 0.092 Uiso 1 1 calc R
C10 C 0.5987(10) 0.5070(15) 0.8073(5) 0.040(2) Uani 1 1 d .
C9 C 0.3959(13) 0.652(2) 0.8987(5) 0.054(3) Uani 1 1 d .
C8 C 0.1628(12) 0.287(3) 0.8500(7) 0.066(3) Uani 1 1 d .
C7 C 0.6916(10) 0.3660(17) 0.7346(4) 0.043(2) Uani 1 1 d .
H7A H 0.6852 0.1910 0.7481 0.051 Uiso 1 1 calc R
H7B H 0.8087 0.4136 0.7397 0.051 Uiso 1 1 calc R
N1 N 0.5363(12) 0.7955(19) 0.9111(5) 0.072(2) Uani 1 1 d .
H1A H 0.5499 0.9190 0.9496 0.086 Uiso 1 1 calc R
O1 O 0.0399(9) 0.121(2) 0.8310(6) 0.097(3) Uani 1 1 d .
H1B H -0.0269 0.1750 0.7889 0.146 Uiso 1 1 calc R
C6 C 0.1281(16) 0.489(3) 0.9156(7) 0.078(4) Uani 1 1 d .
H6 H 0.0248 0.4959 0.9425 0.094 Uiso 1 1 calc R
C5 C 0.6481(5) 0.7089(10) 0.8527(3) 0.058(3) Uani 1 1 d .
H5 H 0.7508 0.7840 0.8449 0.070 Uiso 1 1 calc R
OW1 O 0.9278(5) 0.7996(10) 0.4170(3) 0.069(2) Uani 1 1 d R
OW2 O 0.1335(5) 0.8305(10) 0.6722(3) 0.096(3) Uani 1 1 d R

loop_
_atom_site_aniso_label
_atom_site_aniso_U_11
_atom_site_aniso_U_22
_atom_site_aniso_U_33
_atom_site_aniso_U_23
_atom_site_aniso_U_13
_atom_site_aniso_U_12
N2 0.044(4) 0.043(4) 0.026(3) -0.001(3) 0.000(3) 0.000(3)
O3 0.063(4) 0.062(4) 0.039(3) -0.002(3) -0.008(2) 0.019(4)
C4 0.065(8) 0.071(7) 0.015(3) 0.005(4) -0.001(4) 0.017(5)
C3 0.034(6) 0.051(5) 0.030(4) 0.000(4) -0.001(3) -0.002(4)
C2 0.056(7) 0.055(5) 0.035(4) 0.009(4) 0.002(4) 0.007(5)
C1 0.034(5) 0.047(5) 0.027(4) 0.001(3) -0.008(3) -0.003(3)
O2 0.074(5) 0.049(4) 0.055(3) -0.001(3) 0.008(3) -0.008(4)
C11 0.086(10) 0.099(9) 0.045(5) 0.008(6) 0.003(6) 0.035(8)
C10 0.048(6) 0.043(5) 0.027(4) 0.003(3) -0.006(3) -0.001(4)
C9 0.059(7) 0.080(7) 0.025(4) 0.011(4) 0.009(4) 0.023(5)
C8 0.026(6) 0.113(9) 0.058(5) 0.033(7) 0.009(5) 0.014(6)
C7 0.045(5) 0.065(6) 0.017(3) 0.007(3) -0.007(3) 0.001(4)
N1 0.101(7) 0.075(6) 0.036(4) -0.019(4) -0.017(4) 0.006(6)
O1 0.043(5) 0.138(8) 0.109(7) 0.052(6) -0.004(4) -0.003(5)
C6 0.056(8) 0.128(12) 0.054(6) 0.035(7) 0.032(6) 0.049(8)
C5 0.069(7) 0.063(7) 0.041(4) 0.005(4) -0.006(5) -0.010(5)
OW1 0.057(4) 0.107(6) 0.043(3) -0.007(4) 0.005(3) -0.012(5)
OW2 0.105(6) 0.110(8) 0.070(5) 0.019(5) -0.026(4) -0.031(6)

loop_
_atom_type_symbol
_atom_type_description
_atom_type_scat_dispersion_real
_atom_type_scat_dispersion_imag
_atom_type_scat_source
C C 0.0033 0.0016 'International Tables Vol C Tables 4.2.6.8 and 6.1.1.4'
H H 0.0000 0.0000 'International Tables Vol C Tables 4.2.6.8 and 6.1.1.4'
N N 0.0061 0.0033 'International Tables Vol C Tables 4.2.6.8 and 6.1.1.4'
O O 0.0106 0.0060 'International Tables Vol C Tables 4.2.6.8 and 6.1.1.4'

loop_
_geom_angle_atom_site_label_1
_geom_angle_atom_site_label_2
_geom_angle_atom_site_label_3
_geom_angle
C2 C4 C9 118.6(10)
C2 C4 C10 134.7(8)
C9 C4 C10 106.7(9)
O3 C3 O2 123.8(8)
O3 C3 C1 119.8(8)
O2 C3 C1 116.4(7)
C8 C2 C4 120.8(11)
N2 C1 C3 110.2(6)
N2 C1 C7 107.5(6)
C3 C1 C7 111.0(6)
C9 C11 C6 118.2(12)
C5 C10 C4 105.8(7)
C5 C10 C7 127.0(7)
C4 C10 C7 126.9(7)
C11 C9 N1 130.9(11)
C11 C9 C4 122.6(12)
N1 C9 C4 106.5(9)
C2 C8 O1 124.1(13)
C2 C8 C6 118.7(12)
O1 C8 C6 117.1(10)
C10 C7 C1 110.7(6)
C5 N1 C9 107.6(7)
C11 C6 C8 121.1(10)
C10 C5 N1 113.2(6)

loop_
_geom_bond_atom_site_label_1
_geom_bond_atom_site_label_2
_geom_bond_distance
N2 C1 1.482(10)
O3 C3 1.248(10)
C4 C2 1.408(14)
C4 C9 1.411(13)
C4 C10 1.415(12)
C3 O2 1.263(10)
C3 C1 1.488(11)
C2 C8 1.344(12)
C1 C7 1.558(9)
C11 C9 1.358(15)
C11 C6 1.376(18)
C10 C5 1.312(9)
C10 C7 1.503(12)
C9 N1 1.368(14)
C8 O1 1.349(15)
C8 C6 1.461(18)
N1 C5 1.333(10)
